data_4348157
loop_
_publ_author_name
'Mikhailov, Maxim A.'
'Brylev, Konstantin A.'
'Abramov, Pavel A.'
'Sakuda, Eri'
'Akagi, Soichiro'
'Ito, Akitaka'
'Kitamura, Noboru'
'Sokolov, Maxim N.'

_publ_section_title
;
 Synthetic Tuning of Redox, Spectroscopic, and Photophysical Properties of
 {Mo6I8}(4+) Core Cluster Complexes by Terminal Carboxylate Ligands.
;
_journal_issue 17
_journal_name_full 'Inorganic chemistry'
_journal_page_first 8437
_journal_page_last 8445
_journal_paper_doi 10.1021/acs.inorgchem.6b01042
_journal_volume 55
_journal_year 2016
_chemical_formula_structural ((C4H9)4N)2[Mo6I8(O2CC4H3O)6]
_chemical_formula_sum 'C62 H90 I8 Mo6 N2 O18'
_chemical_formula_weight 2742.19
_space_group_crystal_system monoclinic
_space_group_IT_number 14
_space_group_name_Hall '-P 2yn'
_space_group_name_H-M_alt 'P 1 21/n 1'
_atom_sites_solution_hydrogens geom
_audit_creation_method SHELXL-2014/7
_cell_angle_alpha 90
_cell_angle_beta 94.3880(10)
_cell_angle_gamma 90
_cell_formula_units_Z 2
_cell_length_a 13.4921(7)
_cell_length_b 13.7589(7)
_cell_length_c 21.9131(11)
_cell_measurement_reflns_used 4053
_cell_measurement_temperature 150(2)
_cell_measurement_theta_max 30.36
_cell_measurement_theta_min 2.27
_cell_volume 4055.9(4)
_computing_cell_refinement 'SAINT (Bruker-AXS, 2004)'
_computing_data_collection 'APEX2 (Bruker-AXS, 2004)'
_computing_data_reduction 'SAINT (Bruker-AXS, 2004)'
_computing_molecular_graphics 'SHELXLE (Sheldrick, 2011)'
_computing_publication_material 'CIFTAB-2014 (Sheldrick, 2014)'
_computing_structure_refinement 'SHELXL-2014 (Sheldrick, 2014)'
_computing_structure_solution 'SHELXS-2014 (Sheldrick, 2014)'
_diffrn_ambient_temperature 150(2)
_diffrn_detector_area_resol_mean 25
_diffrn_measured_fraction_theta_full 0.998
_diffrn_measured_fraction_theta_max 0.979
_diffrn_measurement_device_type 'Bruker Apex Duo'
_diffrn_measurement_method '\f and \w scans'
_diffrn_radiation_monochromator graphite
_diffrn_radiation_probe x-ray
_diffrn_radiation_source 'fine-focus sealed tube'
_diffrn_radiation_type MoK\a
_diffrn_radiation_wavelength 0.71073
_diffrn_reflns_av_R_equivalents 0.0424
_diffrn_reflns_av_unetI/netI 0.0702
_diffrn_reflns_Laue_measured_fraction_full 0.998
_diffrn_reflns_Laue_measured_fraction_max 0.979
_diffrn_reflns_limit_h_max 16
_diffrn_reflns_limit_h_min -19
_diffrn_reflns_limit_k_max 19
_diffrn_reflns_limit_k_min -16
_diffrn_reflns_limit_l_max 28
_diffrn_reflns_limit_l_min -31
_diffrn_reflns_number 22468
_diffrn_reflns_point_group_measured_fraction_full 0.998
_diffrn_reflns_point_group_measured_fraction_max 0.979
_diffrn_reflns_theta_full 25.242
_diffrn_reflns_theta_max 30.521
_diffrn_reflns_theta_min 2.117
_diffrn_standards_decay_% 0
_diffrn_standards_number 0
_exptl_absorpt_coefficient_mu 4.006
_exptl_absorpt_correction_T_max 0.856
_exptl_absorpt_correction_T_min 0.529
_exptl_absorpt_correction_type multi-scan
_exptl_absorpt_process_details 'SADABS (Bruker-AXS, 2004)'
_exptl_crystal_colour brown
_exptl_crystal_density_diffrn 2.245
_exptl_crystal_description block
_exptl_crystal_F_000 2592
_exptl_crystal_size_max 0.182
_exptl_crystal_size_mid 0.120
_exptl_crystal_size_min 0.040
_refine_diff_density_max 2.221
_refine_diff_density_min -1.126
_refine_diff_density_rms 0.222
_refine_ls_extinction_method none
_refine_ls_goodness_of_fit_ref 1.000
_refine_ls_hydrogen_treatment constr
_refine_ls_matrix_type full
_refine_ls_number_parameters 427
_refine_ls_number_reflns 12140
_refine_ls_number_restraints 36
_refine_ls_restrained_S_all 0.999
_refine_ls_R_factor_all 0.0850
_refine_ls_R_factor_gt 0.0432
_refine_ls_shift/su_max 0.002
_refine_ls_shift/su_mean 0.000
_refine_ls_structure_factor_coef Fsqd
_refine_ls_weighting_details 'w=1/[\s^2^(Fo^2^)+(0.0402P)^2^+7.1120P] where P=(Fo^2^+2Fc^2^)/3'
_refine_ls_weighting_scheme calc
_refine_ls_wR_factor_gt 0.0893
_refine_ls_wR_factor_ref 0.1070
_reflns_Friedel_coverage 0.000
_reflns_number_gt 7840
_reflns_number_total 12140
_reflns_threshold_expression >2\s(I)
_cod_data_source_file ic6b01042_si_001.cif
_cod_data_source_block 588
_cod_original_sg_symbol_H-M 'P 21/n'
_cod_database_code 4348157
_shelx_shelxl_version_number 2014/7
_shelx_space_group_comment
;
The symmetry employed for this shelxl refinement is uniquely defined
by the following loop, which should always be used as a source of
symmetry information in preference to the above space-group names.
They are only intended as comments.
;
_shelx_estimated_absorpt_t_min 0.529
_shelx_estimated_absorpt_t_max 0.856

loop_
_space_group_symop_operation_xyz
'x, y, z'
'-x+1/2, y+1/2, -z+1/2'
'-x, -y, -z'
'x-1/2, -y-1/2, z-1/2'

loop_
_atom_site_label
_atom_site_type_symbol
_atom_site_fract_x
_atom_site_fract_y
_atom_site_fract_z
_atom_site_U_iso_or_equiv
_atom_site_adp_type
_atom_site_occupancy
_atom_site_site_symmetry_order
_atom_site_calc_flag
_atom_site_refinement_flags_posn
_atom_site_refinement_flags_adp
_atom_site_refinement_flags_occupancy
_atom_site_disorder_assembly
_atom_site_disorder_group
Mo2 Mo 0.58360(4) 1.10288(4) 0.47878(2) 0.01786(11) Uani 1 1 d . . . . .
Mo1 Mo 0.55000(4) 0.92241(4) 0.43807(2) 0.01767(11) Uani 1 1 d . . . . .
Mo3 Mo 0.60145(4) 0.95285(4) 0.55651(2) 0.01805(11) Uani 1 1 d . . . . .
I1 I 0.63969(3) 1.13871(3) 0.60011(2) 0.02298(10) Uani 1 1 d . . . . .
I2 I 0.74487(3) 0.97803(3) 0.47307(2) 0.02194(9) Uani 1 1 d . . . . .
I3 I 0.56819(3) 0.76139(3) 0.51505(2) 0.02386(10) Uani 1 1 d . . . . .
I4 I 0.52996(3) 1.07314(3) 0.35385(2) 0.02368(10) Uani 1 1 d . . . . .
O21 O 0.6728(3) 1.2187(4) 0.44998(19) 0.0269(10) Uani 1 1 d . . . . .
O11 O 0.6034(3) 0.8295(3) 0.37021(18) 0.0240(10) Uani 1 1 d . . . . .
O31 O 0.7125(3) 0.8885(4) 0.61653(19) 0.0303(11) Uani 1 1 d . . . . .
O12 O 0.7131(4) 0.9207(4) 0.3213(2) 0.0396(13) Uani 1 1 d . . . . .
O22 O 0.8100(4) 1.2187(5) 0.5170(2) 0.0537(17) Uani 1 1 d . . . . .
O32 O 0.7526(6) 0.9861(5) 0.6947(3) 0.077(2) Uani 1 1 d . . . . .
N1 N 0.4823(4) 0.3110(6) 0.1638(3) 0.0449(18) Uani 1 1 d . . . . .
O33 O 0.8802(4) 0.8492(5) 0.7456(3) 0.0584(18) Uani 1 1 d . . . . .
O13 O 0.7383(4) 0.7693(6) 0.2441(3) 0.069(2) Uani 1 1 d . . . . .
C25 C 0.7582(5) 1.2506(6) 0.4730(3) 0.0373(18) Uani 1 1 d . . . . .
C35 C 0.7562(6) 0.9089(6) 0.6676(3) 0.0382(18) Uani 1 1 d . . . . .
C33 C 0.8175(5) 0.8280(7) 0.6955(3) 0.0369(19) Uani 1 1 d . . . . .
C132 C 0.5664(5) 0.2555(7) 0.0682(3) 0.042(2) Uani 1 1 d . . . . .
H13A H 0.5593 0.3187 0.0466 0.051 Uiso 1 1 calc R U . . .
H13B H 0.5067 0.2158 0.0564 0.051 Uiso 1 1 calc R U . . .
C15 C 0.6683(5) 0.8450(6) 0.3305(3) 0.0315(17) Uani 1 1 d . . . . .
C133 C 0.6597(6) 0.2029(7) 0.0497(4) 0.045(2) Uani 1 1 d . . . . .
H13C H 0.7192 0.2415 0.0634 0.054 Uiso 1 1 calc R U . . .
H13D H 0.6650 0.1390 0.0705 0.054 Uiso 1 1 calc R U . . .
C21 C 0.8836(5) 1.3758(6) 0.4633(4) 0.0379(18) Uani 1 1 d . . . . .
H21A H 0.9192 1.3598 0.5011 0.045 Uiso 1 1 calc R U . . .
C141 C 0.4478(5) 0.4034(7) 0.1324(3) 0.047(2) Uani 1 1 d . . . . .
H14A H 0.3829 0.4217 0.1473 0.056 Uiso 1 1 calc R U . . .
H14B H 0.4367 0.3903 0.0880 0.056 Uiso 1 1 calc R U . . .
C142 C 0.5178(5) 0.4899(6) 0.1414(3) 0.0381(18) Uani 1 1 d . . . . .
H14C H 0.5137 0.5170 0.1829 0.046 Uiso 1 1 calc R U . . .
H14D H 0.5871 0.4684 0.1375 0.046 Uiso 1 1 calc R U . . .
C13 C 0.6878(5) 0.7549(7) 0.2959(3) 0.043(2) Uani 1 1 d . . . . .
C131 C 0.5752(5) 0.2716(7) 0.1361(3) 0.0412(19) Uani 1 1 d . . . . .
H13E H 0.6305 0.3176 0.1460 0.049 Uiso 1 1 calc R U . . .
H13F H 0.5935 0.2091 0.1563 0.049 Uiso 1 1 calc R U . . .
C144 C 0.5491(5) 0.6585(7) 0.1056(4) 0.044(2) Uani 1 1 d . . . . .
H14E H 0.5291 0.7067 0.0741 0.066 Uiso 1 1 calc R U . . .
H14F H 0.5368 0.6845 0.1460 0.066 Uiso 1 1 calc R U . . .
H14G H 0.6201 0.6441 0.1043 0.066 Uiso 1 1 calc R U . . .
C22 C 0.7959(6) 1.3343(7) 0.4393(4) 0.0449(19) Uani 1 1 d . U . . .
C134 C 0.6578(6) 0.1874(8) -0.0192(4) 0.056(3) Uani 1 1 d . . . . .
H13G H 0.7186 0.1537 -0.0290 0.084 Uiso 1 1 calc R U . . .
H13H H 0.5998 0.1481 -0.0329 0.084 Uiso 1 1 calc R U . . .
H13I H 0.6539 0.2505 -0.0400 0.084 Uiso 1 1 calc R U . . .
C143 C 0.4904(5) 0.5677(6) 0.0941(3) 0.0358(18) Uani 1 1 d . . . . .
H14H H 0.5019 0.5425 0.0530 0.043 Uiso 1 1 calc R U . . .
H14I H 0.4187 0.5828 0.0947 0.043 Uiso 1 1 calc R U . . .
C121 C 0.3976(6) 0.2402(7) 0.1555(4) 0.052(2) Uani 1 1 d . . . . .
H12A H 0.3792 0.2342 0.1110 0.063 Uiso 1 1 calc R U . . .
H12I H 0.3399 0.2690 0.1742 0.063 Uiso 1 1 calc R U . . .
C31 C 0.9247(6) 0.7629(8) 0.7628(4) 0.054(3) Uani 1 1 d . . . . .
H31A H 0.9734 0.7556 0.7961 0.065 Uiso 1 1 calc R U . . .
C111 C 0.5125(6) 0.3277(8) 0.2322(3) 0.055(3) Uani 1 1 d . . . . .
H11A H 0.5393 0.2662 0.2502 0.066 Uiso 1 1 calc R U . . .
H11B H 0.5665 0.3766 0.2360 0.066 Uiso 1 1 calc R U . . .
C34 C 0.8212(7) 0.7341(8) 0.6821(4) 0.063(3) Uani 1 1 d . . . . .
H34A H 0.7849 0.7018 0.6492 0.076 Uiso 1 1 calc R U . . .
C12 C 0.6743(7) 0.6607(8) 0.3049(5) 0.059(3) Uani 1 1 d . . . . .
H12J H 0.6422 0.6313 0.3373 0.070 Uiso 1 1 calc R U . . .
C11 C 0.7193(7) 0.6115(9) 0.2548(5) 0.067(3) Uani 1 1 d . U . . .
H11E H 0.7229 0.5434 0.2480 0.080 Uiso 1 1 calc R U . . .
O23 O 0.7620(10) 1.3722(11) 0.3860(6) 0.172(5) Uani 1 1 d . U . . .
C36 C 0.8907(9) 0.6908(10) 0.7269(5) 0.083(4) Uani 1 1 d . . . . .
H36A H 0.9087 0.6241 0.7301 0.100 Uiso 1 1 calc R U . . .
C24 C 0.8446(9) 1.4476(9) 0.3740(6) 0.087(4) Uani 1 1 d . . . . .
H24 H 0.8488 1.4882 0.3393 0.105 Uiso 1 1 calc R U . . .
C123 C 0.3220(10) 0.0770(10) 0.1685(7) 0.104(5) Uani 1 1 d . . . . .
H12B H 0.3256 0.0197 0.1959 0.124 Uiso 1 1 calc R U . . .
H12C H 0.2623 0.1151 0.1771 0.124 Uiso 1 1 calc R U . . .
C26 C 0.9082(9) 1.4421(10) 0.4238(7) 0.101(5) Uani 1 1 d . . . . .
H26A H 0.9655 1.4820 0.4300 0.121 Uiso 1 1 calc R U . . .
C112 C 0.4284(8) 0.3620(10) 0.2688(4) 0.083(4) Uani 1 1 d . . . . .
H11C H 0.3786 0.3095 0.2712 0.100 Uiso 1 1 calc R U . A 1
H11D H 0.3952 0.4189 0.2485 0.100 Uiso 1 1 calc R U . A 1
C16 C 0.7520(8) 0.6779(9) 0.2225(5) 0.075(3) Uani 1 1 d . U . . .
H16A H 0.7837 0.6654 0.1860 0.090 Uiso 1 1 calc R U . . .
C122 C 0.4130(10) 0.1384(10) 0.1813(6) 0.092(4) Uani 1 1 d . U . . .
H12D H 0.4699 0.1075 0.1628 0.110 Uiso 1 1 calc R U . . .
H12E H 0.4293 0.1423 0.2260 0.110 Uiso 1 1 calc R U . . .
C124 C 0.3136(17) 0.0463(17) 0.1079(10) 0.204(10) Uani 1 1 d . U . . .
H12F H 0.2538 0.0064 0.1005 0.306 Uiso 1 1 calc R U . . .
H12G H 0.3090 0.1031 0.0808 0.306 Uiso 1 1 calc R U . . .
H12H H 0.3723 0.0079 0.0996 0.306 Uiso 1 1 calc R U . . .
C11A C 0.5103(15) 0.4656(16) 0.3372(9) 0.062(5) Uiso 0.5 1 d . . P B 1
H11F H 0.5351 0.4766 0.3799 0.094 Uiso 0.5 1 calc R U P B 1
H11G H 0.5661 0.4671 0.3111 0.094 Uiso 0.5 1 calc R U P B 1
H11H H 0.4626 0.5167 0.3243 0.094 Uiso 0.5 1 calc R U P B 1
C1A C 0.4711(11) 0.3896(11) 0.3329(6) 0.101(4) Uiso 0.5 1 d . . P B 1
H1AA H 0.4165 0.3887 0.3606 0.121 Uiso 0.5 1 calc R U P B 1
H1AB H 0.5197 0.3392 0.3474 0.121 Uiso 0.5 1 calc R U P B 1
C11B C 0.4200(16) 0.4605(17) 0.3738(10) 0.073(6) Uiso 0.5 1 d . . P B 2
H11I H 0.4600 0.4677 0.4128 0.110 Uiso 0.5 1 calc R U P B 2
H11J H 0.4130 0.5238 0.3534 0.110 Uiso 0.5 1 calc R U P B 2
H11K H 0.3540 0.4355 0.3814 0.110 Uiso 0.5 1 calc R U P B 2
C1B C 0.4711(11) 0.3896(11) 0.3329(6) 0.101(4) Uiso 0.5 1 d . . P B 2
H1BA H 0.4800 0.3282 0.3562 0.121 Uiso 0.5 1 calc R U P B 2
H1BB H 0.5385 0.4158 0.3285 0.121 Uiso 0.5 1 calc R U P B 2

loop_
_atom_site_aniso_label
_atom_site_aniso_U_11
_atom_site_aniso_U_22
_atom_site_aniso_U_33
_atom_site_aniso_U_23
_atom_site_aniso_U_13
_atom_site_aniso_U_12
Mo2 0.0158(2) 0.0208(3) 0.0169(2) 0.00052(19) 0.00099(17) -0.0003(2)
Mo1 0.0161(2) 0.0221(3) 0.0148(2) -0.00066(19) 0.00124(16) 0.0008(2)
Mo3 0.0157(2) 0.0235(3) 0.0146(2) 0.00087(19) -0.00080(16) 0.0009(2)
I1 0.01964(18) 0.0286(2) 0.02012(18) -0.00398(16) -0.00199(13) -0.00219(17)
I2 0.01549(17) 0.0282(2) 0.02227(18) -0.00088(16) 0.00211(13) 0.00073(17)
I3 0.02340(19) 0.0223(2) 0.02579(19) 0.00235(16) 0.00128(14) 0.00326(17)
I4 0.02449(19) 0.0307(3) 0.01601(17) 0.00414(16) 0.00252(13) 0.00028(18)
O21 0.023(2) 0.031(3) 0.027(2) 0.006(2) 0.0036(17) -0.002(2)
O11 0.024(2) 0.028(3) 0.020(2) -0.0045(18) 0.0010(16) 0.004(2)
O31 0.020(2) 0.045(3) 0.025(2) 0.004(2) -0.0029(17) 0.011(2)
O12 0.037(3) 0.051(4) 0.032(3) 0.003(2) 0.014(2) 0.001(3)
O22 0.041(3) 0.078(5) 0.041(3) 0.003(3) -0.004(2) -0.025(3)
O32 0.112(6) 0.052(5) 0.057(4) -0.017(3) -0.050(4) 0.015(4)
N1 0.027(3) 0.071(5) 0.035(3) 0.020(3) -0.004(2) 0.011(3)
O33 0.043(3) 0.068(5) 0.060(4) 0.019(3) -0.024(3) -0.004(3)
O13 0.030(3) 0.135(7) 0.041(3) -0.046(4) 0.001(2) 0.018(4)
C25 0.029(3) 0.044(5) 0.040(4) 0.001(4) 0.008(3) -0.005(4)
C35 0.038(4) 0.045(5) 0.030(4) 0.012(3) -0.009(3) -0.002(4)
C33 0.022(3) 0.062(6) 0.026(3) 0.013(3) -0.004(2) -0.003(4)
C132 0.032(4) 0.055(6) 0.040(4) 0.011(4) -0.002(3) -0.004(4)
C15 0.027(3) 0.050(5) 0.017(3) -0.006(3) -0.006(2) 0.005(3)
C133 0.040(4) 0.043(5) 0.050(5) 0.001(4) -0.005(3) -0.009(4)
C21 0.034(4) 0.023(4) 0.056(5) 0.006(3) -0.002(3) -0.015(3)
C141 0.031(4) 0.073(7) 0.035(4) 0.017(4) -0.006(3) 0.010(4)
C142 0.034(4) 0.047(5) 0.033(4) 0.004(3) -0.003(3) 0.003(4)
C13 0.024(3) 0.069(7) 0.035(4) -0.030(4) -0.005(3) 0.013(4)
C131 0.026(3) 0.053(6) 0.043(4) 0.013(4) -0.005(3) 0.006(4)
C144 0.032(4) 0.059(6) 0.041(4) 0.004(4) 0.002(3) 0.009(4)
C22 0.045(2) 0.045(2) 0.045(2) 0.0003(10) 0.0034(10) 0.0001(10)
C134 0.040(4) 0.074(7) 0.053(5) -0.012(5) -0.002(4) 0.000(5)
C143 0.028(3) 0.055(5) 0.025(3) 0.003(3) 0.003(3) -0.005(4)
C121 0.033(4) 0.066(7) 0.058(5) 0.034(5) -0.001(4) -0.006(4)
C31 0.028(4) 0.081(8) 0.052(5) 0.041(5) -0.007(3) 0.006(5)
C111 0.037(4) 0.090(8) 0.037(4) 0.021(5) 0.000(3) 0.023(5)
C34 0.067(6) 0.062(7) 0.056(6) -0.002(5) -0.022(5) 0.003(6)
C12 0.045(5) 0.055(7) 0.073(6) -0.034(5) -0.013(4) 0.008(5)
C11 0.066(3) 0.066(3) 0.067(3) -0.0023(10) 0.0033(10) 0.0014(10)
O23 0.172(5) 0.172(5) 0.172(5) 0.0006(10) 0.0133(11) 0.0001(10)
C36 0.108(9) 0.080(9) 0.057(6) 0.017(6) -0.025(6) 0.018(8)
C24 0.077(8) 0.066(8) 0.120(11) 0.037(8) 0.016(7) -0.021(7)
C123 0.092(9) 0.083(10) 0.131(12) 0.056(9) -0.026(8) -0.014(8)
C26 0.066(8) 0.081(10) 0.152(14) 0.008(10) -0.021(8) -0.001(8)
C112 0.069(7) 0.134(12) 0.047(5) 0.032(6) 0.006(5) 0.043(8)
C16 0.075(3) 0.076(3) 0.075(3) -0.0021(10) 0.0051(10) 0.0010(10)
C122 0.091(4) 0.092(4) 0.092(4) 0.0011(10) 0.0061(10) -0.0003(10)
C124 0.204(10) 0.204(10) 0.204(10) -0.0001(10) 0.0158(13) -0.0002(10)

loop_
_atom_type_symbol
_atom_type_description
_atom_type_scat_dispersion_real
_atom_type_scat_dispersion_imag
_atom_type_scat_source
C C 0.0033 0.0016 'International Tables Vol C Tables 4.2.6.8 and 6.1.1.4'
H H 0.0000 0.0000 'International Tables Vol C Tables 4.2.6.8 and 6.1.1.4'
N N 0.0061 0.0033 'International Tables Vol C Tables 4.2.6.8 and 6.1.1.4'
O O 0.0106 0.0060 'International Tables Vol C Tables 4.2.6.8 and 6.1.1.4'
Mo Mo -1.6832 0.6857 'International Tables Vol C Tables 4.2.6.8 and 6.1.1.4'
I I -0.4742 1.8119 'International Tables Vol C Tables 4.2.6.8 and 6.1.1.4'

loop_
_geom_angle_atom_site_label_1
_geom_angle_atom_site_label_2
_geom_angle_atom_site_label_3
_geom_angle
_geom_angle_site_symmetry_1
_geom_angle_site_symmetry_3
O21 Mo2 Mo1 133.30(12) . .
O21 Mo2 Mo3 131.99(12) . 3_676
Mo1 Mo2 Mo3 60.26(2) . 3_676
O21 Mo2 Mo3 138.01(12) . .
Mo1 Mo2 Mo3 59.94(2) . .
Mo3 Mo2 Mo3 89.97(2) 3_676 .
O21 Mo2 Mo1 136.52(13) . 3_676
Mo1 Mo2 Mo1 90.03(2) . 3_676
Mo3 Mo2 Mo1 59.811(18) 3_676 3_676
Mo3 Mo2 Mo1 59.984(19) . 3_676
O21 Mo2 I1 91.86(12) . .
Mo1 Mo2 I1 121.15(2) . .
Mo3 Mo2 I1 120.88(2) 3_676 .
Mo3 Mo2 I1 61.219(18) . .
Mo1 Mo2 I1 61.080(17) 3_676 .
O21 Mo2 I2 89.25(12) . .
Mo1 Mo2 I2 61.537(18) . .
Mo3 Mo2 I2 121.80(3) 3_676 .
Mo3 Mo2 I2 61.295(17) . .
Mo1 Mo2 I2 121.26(2) 3_676 .
I1 Mo2 I2 89.765(19) . .
O21 Mo2 I3 86.96(12) . 3_676
Mo1 Mo2 I3 122.31(2) . 3_676
Mo3 Mo2 I3 62.048(19) 3_676 3_676
Mo3 Mo2 I3 121.17(2) . 3_676
Mo1 Mo2 I3 61.224(18) 3_676 3_676
I1 Mo2 I3 88.957(19) . 3_676
I2 Mo2 I3 175.95(3) . 3_676
O21 Mo2 I4 85.94(12) . .
Mo1 Mo2 I4 60.877(18) . .
Mo3 Mo2 I4 60.659(16) 3_676 .
Mo3 Mo2 I4 120.82(3) . .
Mo1 Mo2 I4 120.47(2) 3_676 .
I1 Mo2 I4 177.77(3) . .
I2 Mo2 I4 90.589(19) . .
I3 Mo2 I4 90.542(19) 3_676 .
O11 Mo1 Mo2 137.34(13) . .
O11 Mo1 Mo3 134.20(11) . .
Mo2 Mo1 Mo3 60.21(2) . .
O11 Mo1 Mo3 135.75(11) . 3_676
Mo2 Mo1 Mo3 59.93(2) . 3_676
Mo3 Mo1 Mo3 89.93(2) . 3_676
O11 Mo1 Mo2 132.68(13) . 3_676
Mo2 Mo1 Mo2 89.97(2) . 3_676
Mo3 Mo1 Mo2 59.855(18) . 3_676
Mo3 Mo1 Mo2 59.887(19) 3_676 3_676
O11 Mo1 I1 87.76(11) . 3_676
Mo2 Mo1 I1 121.00(2) . 3_676
Mo3 Mo1 I1 120.57(2) . 3_676
Mo3 Mo1 I1 61.064(18) 3_676 3_676
Mo2 Mo1 I1 60.723(17) 3_676 3_676
O11 Mo1 I4 90.30(12) . .
Mo2 Mo1 I4 62.091(18) . .
Mo3 Mo1 I4 122.30(3) . .
Mo3 Mo1 I4 60.977(18) 3_676 .
Mo2 Mo1 I4 120.82(2) 3_676 .
I1 Mo1 I4 89.157(19) 3_676 .
O11 Mo1 I3 85.78(12) . .
Mo2 Mo1 I3 122.25(2) . .
Mo3 Mo1 I3 62.042(19) . .
Mo3 Mo1 I3 121.02(2) 3_676 .
Mo2 Mo1 I3 61.168(18) 3_676 .
I1 Mo1 I3 88.73(2) 3_676 .
I4 Mo1 I3 175.62(2) . .
O11 Mo1 I2 89.68(11) . .
Mo2 Mo1 I2 61.297(18) . .
Mo3 Mo1 I2 61.297(16) . .
Mo3 Mo1 I2 121.23(3) 3_676 .
Mo2 Mo1 I2 121.15(2) 3_676 .
I1 Mo1 I2 177.43(2) 3_676 .
I4 Mo1 I2 91.13(2) . .
I3 Mo1 I2 90.810(19) . .
O31 Mo3 Mo1 131.27(13) . .
O31 Mo3 Mo2 131.56(14) . 3_676
Mo1 Mo3 Mo2 60.332(18) . 3_676
O31 Mo3 Mo2 138.19(14) . .
Mo1 Mo3 Mo2 59.85(2) . .
Mo2 Mo3 Mo2 90.03(2) 3_676 .
O31 Mo3 Mo1 138.48(13) . 3_676
Mo1 Mo3 Mo1 90.06(2) . 3_676
Mo2 Mo3 Mo1 59.80(2) 3_676 3_676
Mo2 Mo3 Mo1 60.129(19) . 3_676
O31 Mo3 I1 93.90(15) . .
Mo1 Mo3 I1 120.61(2) . .
Mo2 Mo3 I1 120.77(2) 3_676 .
Mo2 Mo3 I1 60.767(19) . .
Mo1 Mo3 I1 60.970(19) 3_676 .
O31 Mo3 I4 88.07(12) . 3_676
Mo1 Mo3 I4 122.48(2) . 3_676
Mo2 Mo3 I4 62.148(17) 3_676 3_676
Mo2 Mo3 I4 121.34(2) . 3_676
Mo1 Mo3 I4 61.253(17) 3_676 3_676
I1 Mo3 I4 89.256(19) . 3_676
O31 Mo3 I2 88.03(12) . .
Mo1 Mo3 I2 61.493(17) . .
Mo2 Mo3 I2 121.82(2) 3_676 .
Mo2 Mo3 I2 61.250(17) . .
Mo1 Mo3 I2 121.36(2) 3_676 .
I1 Mo3 I2 89.49(2) . .
I4 Mo3 I2 175.81(2) 3_676 .
O31 Mo3 I3 84.05(15) . .
Mo1 Mo3 I3 61.007(18) . .
Mo2 Mo3 I3 60.956(18) 3_676 .
Mo2 Mo3 I3 120.85(2) . .
Mo1 Mo3 I3 120.76(2) 3_676 .
I1 Mo3 I3 177.95(2) . .
I4 Mo3 I3 90.76(2) 3_676 .
I2 Mo3 I3 90.348(19) . .
Mo2 I1 Mo1 58.199(16) . 3_676
Mo2 I1 Mo3 58.015(17) . .
Mo1 I1 Mo3 57.967(17) 3_676 .
Mo2 I2 Mo3 57.455(17) . .
Mo2 I2 Mo1 57.166(18) . .
Mo3 I2 Mo1 57.210(16) . .
Mo2 I3 Mo1 57.605(16) 3_676 .
Mo2 I3 Mo3 56.995(17) 3_676 .
Mo1 I3 Mo3 56.951(17) . .
Mo3 I4 Mo1 57.772(17) 3_676 .
Mo3 I4 Mo2 57.196(16) 3_676 .
Mo1 I4 Mo2 57.032(18) . .
C25 O21 Mo2 130.2(5) . .
C15 O11 Mo1 130.6(5) . .
C35 O31 Mo3 136.3(5) . .
C121 N1 C141 106.7(6) . .
C121 N1 C131 111.1(7) . .
C141 N1 C131 110.6(6) . .
C121 N1 C111 111.0(6) . .
C141 N1 C111 111.7(7) . .
C131 N1 C111 106.0(5) . .
C33 O33 C31 105.5(8) . .
C16 O13 C13 104.0(9) . .
O22 C25 O21 128.2(7) . .
O22 C25 C22 118.3(7) . .
O21 C25 C22 113.5(7) . .
O32 C35 O31 126.6(8) . .
O32 C35 C33 119.4(7) . .
O31 C35 C33 114.0(8) . .
C34 C33 O33 110.8(7) . .
C34 C33 C35 131.7(8) . .
O33 C33 C35 117.5(8) . .
C131 C132 C133 109.1(6) . .
C131 C132 H13A 109.9 . .
C133 C132 H13A 109.9 . .
C131 C132 H13B 109.9 . .
C133 C132 H13B 109.9 . .
H13A C132 H13B 108.3 . .
O12 C15 O11 127.9(7) . .
O12 C15 C13 121.0(7) . .
O11 C15 C13 111.1(7) . .
C134 C133 C132 112.1(7) . .
C134 C133 H13C 109.2 . .
C132 C133 H13C 109.2 . .
C134 C133 H13D 109.2 . .
C132 C133 H13D 109.2 . .
H13C C133 H13D 107.9 . .
C26 C21 C22 106.7(9) . .
C26 C21 H21A 126.7 . .
C22 C21 H21A 126.7 . .
N1 C141 C142 115.8(6) . .
N1 C141 H14A 108.3 . .
C142 C141 H14A 108.3 . .
N1 C141 H14B 108.3 . .
C142 C141 H14B 108.3 . .
H14A C141 H14B 107.4 . .
C143 C142 C141 110.3(6) . .
C143 C142 H14C 109.6 . .
C141 C142 H14C 109.6 . .
C143 C142 H14D 109.6 . .
C141 C142 H14D 109.6 . .
H14C C142 H14D 108.1 . .
C12 C13 O13 110.2(8) . .
C12 C13 C15 135.0(8) . .
O13 C13 C15 114.6(8) . .
C132 C131 N1 116.1(6) . .
C132 C131 H13E 108.3 . .
N1 C131 H13E 108.3 . .
C132 C131 H13F 108.3 . .
N1 C131 H13F 108.3 . .
H13E C131 H13F 107.4 . .
C143 C144 H14E 109.5 . .
C143 C144 H14F 109.5 . .
H14E C144 H14F 109.5 . .
C143 C144 H14G 109.5 . .
H14E C144 H14G 109.5 . .
H14F C144 H14G 109.5 . .
O23 C22 C21 113.6(10) . .
O23 C22 C25 129.5(10) . .
C21 C22 C25 116.7(8) . .
C133 C134 H13G 109.5 . .
C133 C134 H13H 109.5 . .
H13G C134 H13H 109.5 . .
C133 C134 H13I 109.5 . .
H13G C134 H13I 109.5 . .
H13H C134 H13I 109.5 . .
C144 C143 C142 112.2(6) . .
C144 C143 H14H 109.2 . .
C142 C143 H14H 109.2 . .
C144 C143 H14I 109.2 . .
C142 C143 H14I 109.2 . .
H14H C143 H14I 107.9 . .
N1 C121 C122 118.1(8) . .
N1 C121 H12A 107.8 . .
C122 C121 H12A 107.8 . .
N1 C121 H12I 107.8 . .
C122 C121 H12I 107.8 . .
H12A C121 H12I 107.1 . .
C36 C31 O33 111.1(8) . .
C36 C31 H31A 124.4 . .
O33 C31 H31A 124.4 . .
C112 C111 N1 114.1(7) . .
C112 C111 H11A 108.7 . .
N1 C111 H11A 108.7 . .
C112 C111 H11B 108.7 . .
N1 C111 H11B 108.7 . .
H11A C111 H11B 107.6 . .
C33 C34 C36 106.7(9) . .
C33 C34 H34A 126.7 . .
C36 C34 H34A 126.7 . .
C13 C12 C11 105.7(10) . .
C13 C12 H12J 127.1 . .
C11 C12 H12J 127.1 . .
C16 C11 C12 105.7(11) . .
C16 C11 H11E 127.2 . .
C12 C11 H11E 127.2 . .
C22 O23 C24 101.9(11) . .
C31 C36 C34 105.9(10) . .
C31 C36 H36A 127.0 . .
C34 C36 H36A 127.0 . .
C26 C24 O23 104.3(11) . .
C26 C24 H24 127.8 . .
O23 C24 H24 127.8 . .
C124 C123 C122 110.7(15) . .
C124 C123 H12B 109.5 . .
C122 C123 H12B 109.5 . .
C124 C123 H12C 109.5 . .
C122 C123 H12C 109.5 . .
H12B C123 H12C 108.1 . .
C21 C26 C24 113.4(12) . .
C21 C26 H26A 123.3 . .
C24 C26 H26A 123.3 . .
C111 C112 C1B 108.7(9) . .
C111 C112 C1A 108.7(9) . .
C111 C112 H11C 110.0 . .
C1A C112 H11C 110.0 . .
C111 C112 H11D 110.0 . .
C1A C112 H11D 110.0 . .
H11C C112 H11D 108.3 . .
C11 C16 O13 114.3(11) . .
C11 C16 H16A 122.8 . .
O13 C16 H16A 122.8 . .
C123 C122 C121 111.3(10) . .
C123 C122 H12D 109.4 . .
C121 C122 H12D 109.4 . .
C123 C122 H12E 109.4 . .
C121 C122 H12E 109.4 . .
H12D C122 H12E 108.0 . .
C123 C124 H12F 109.5 . .
C123 C124 H12G 109.5 . .
H12F C124 H12G 109.5 . .
C123 C124 H12H 109.5 . .
H12F C124 H12H 109.5 . .
H12G C124 H12H 109.5 . .
C1A C11A H11F 109.5 . .
C1A C11A H11G 109.5 . .
H11F C11A H11G 109.5 . .
C1A C11A H11H 109.5 . .
H11F C11A H11H 109.5 . .
H11G C11A H11H 109.5 . .
C11A C1A C112 115.6(16) . .
C11A C1A H1AA 108.4 . .
C112 C1A H1AA 108.4 . .
C11A C1A H1AB 108.4 . .
C112 C1A H1AB 108.4 . .
H1AA C1A H1AB 107.4 . .
C1B C11B H11I 109.5 . .
C1B C11B H11J 109.5 . .
H11I C11B H11J 109.5 . .
C1B C11B H11K 109.5 . .
H11I C11B H11K 109.5 . .
H11J C11B H11K 109.5 . .
C11B C1B C112 123.0(14) . .
C11B C1B H1BA 106.6 . .
C112 C1B H1BA 106.6 . .
C11B C1B H1BB 106.6 . .
C112 C1B H1BB 106.6 . .
H1BA C1B H1BB 106.5 . .

loop_
_geom_bond_atom_site_label_1
_geom_bond_atom_site_label_2
_geom_bond_distance
_geom_bond_site_symmetry_2
Mo2 O21 2.122(5) .
Mo2 Mo1 2.6655(8) .
Mo2 Mo3 2.6691(7) 3_676
Mo2 Mo3 2.6754(8) .
Mo2 Mo1 2.6819(7) 3_676
Mo2 I1 2.7525(6) .
Mo2 I2 2.7825(7) .
Mo2 I3 2.7825(7) 3_676
Mo2 I4 2.8076(6) .
Mo1 O11 2.128(4) .
Mo1 Mo3 2.6680(7) .
Mo1 Mo3 2.6780(7) 3_676
Mo1 Mo2 2.6819(7) 3_676
Mo1 I1 2.7621(6) 3_676
Mo1 I4 2.7755(7) .
Mo1 I3 2.7841(7) .
Mo1 I2 2.7889(6) .
Mo3 O31 2.111(4) .
Mo3 Mo2 2.6691(7) 3_676
Mo3 Mo1 2.6780(7) 3_676
Mo3 I1 2.7646(7) .
Mo3 I4 2.7682(6) 3_676
Mo3 I2 2.7837(6) .
Mo3 I3 2.8115(7) .
I1 Mo1 2.7621(6) 3_676
I3 Mo2 2.7825(7) 3_676
I4 Mo3 2.7682(6) 3_676
O21 C25 1.298(8) .
O11 C15 1.298(8) .
O31 C35 1.255(8) .
O12 C15 1.228(9) .
O22 C25 1.228(9) .
O32 C35 1.220(10) .
N1 C121 1.502(11) .
N1 C141 1.503(11) .
N1 C131 1.533(9) .
N1 C111 1.540(10) .
O33 C33 1.365(8) .
O33 C31 1.371(11) .
O13 C16 1.361(13) .
O13 C13 1.381(9) .
C25 C22 1.479(12) .
C35 C33 1.490(11) .
C33 C34 1.327(13) .
C132 C131 1.501(10) .
C132 C133 1.534(11) .
C132 H13A 0.9900 .
C132 H13B 0.9900 .
C15 C13 1.488(11) .
C133 C134 1.521(11) .
C133 H13C 0.9900 .
C133 H13D 0.9900 .
C21 C26 1.318(16) .
C21 C22 1.382(11) .
C21 H21A 0.9500 .
C141 C142 1.523(12) .
C141 H14A 0.9900 .
C141 H14B 0.9900 .
C142 C143 1.515(10) .
C142 H14C 0.9900 .
C142 H14D 0.9900 .
C13 C12 1.325(14) .
C131 H13E 0.9900 .
C131 H13F 0.9900 .
C144 C143 1.491(11) .
C144 H14E 0.9800 .
C144 H14F 0.9800 .
C144 H14G 0.9800 .
C22 O23 1.327(15) .
C134 H13G 0.9800 .
C134 H13H 0.9800 .
C134 H13I 0.9800 .
C143 H14H 0.9900 .
C143 H14I 0.9900 .
C121 C122 1.519(15) .
C121 H12A 0.9900 .
C121 H12I 0.9900 .
C31 C36 1.326(15) .
C31 H31A 0.9500 .
C111 C112 1.514(12) .
C111 H11A 0.9900 .
C111 H11B 0.9900 .
C34 C36 1.434(13) .
C34 H34A 0.9500 .
C12 C11 1.460(13) .
C12 H12J 0.9500 .
C11 C16 1.257(14) .
C11 H11E 0.9500 .
O23 C24 1.559(16) .
C36 H36A 0.9500 .
C24 C26 1.336(16) .
C24 H24 0.9500 .
C123 C124 1.39(2) .
C123 C122 1.499(16) .
C123 H12B 0.9900 .
C123 H12C 0.9900 .
C26 H26A 0.9500 .
C112 C1B 1.526(17) .
C112 C1A 1.526(17) .
C112 H11C 0.9900 .
C112 H11D 0.9900 .
C16 H16A 0.9500 .
C122 H12D 0.9900 .
C122 H12E 0.9900 .
C124 H12F 0.9800 .
C124 H12G 0.9800 .
C124 H12H 0.9800 .
C11A C1A 1.17(2) .
C11A H11F 0.9800 .
C11A H11G 0.9800 .
C11A H11H 0.9800 .
C1A H1AA 0.9900 .
C1A H1AB 0.9900 .
C11B C1B 1.52(2) .
C11B H11I 0.9800 .
C11B H11J 0.9800 .
C11B H11K 0.9800 .
C1B H1BA 0.9900 .
C1B H1BB 0.9900 .
